data_7215528
loop_
_publ_author_name
'Saravanakumar, Rajendran'
'Varghese, Babu'
'Sankararaman, Sethuraman'

_publ_section_title
;
 Hydrogen-bond network in isomeric phenylenedipropynoic acids and their
 DABCO salts. Water mediated helical hydrogen bond motifs
;
_journal_coden_ASTM CRECF4
_journal_issue 2
_journal_name_full CrystEngComm
_journal_page_first 337
_journal_page_last 346
_journal_paper_doi 10.1039/b816658g
_journal_volume 11
_journal_year 2009
_chemical_formula_sum 'C18 H22 N2 O6'
_chemical_formula_weight 362.38
_space_group_IT_number 14
_symmetry_cell_setting monoclinic
_symmetry_space_group_name_Hall '-P 2yn'
_symmetry_space_group_name_H-M 'P 1 21/n 1'
_atom_sites_solution_hydrogens geom
_atom_sites_solution_primary direct
_atom_sites_solution_secondary difmap
_audit_creation_method SHELXL-97
_cell_angle_alpha 90.00
_cell_angle_beta 97.067(2)
_cell_angle_gamma 90.00
_cell_formula_units_Z 4
_cell_length_a 8.5222(4)
_cell_length_b 9.1871(5)
_cell_length_c 23.0730(11)
_cell_measurement_reflns_used 6322
_cell_measurement_temperature 293(2)
_cell_measurement_theta_max 25.0
_cell_measurement_theta_min 2.7
_cell_volume 1792.76(15)
_computing_cell_refinement 'APEX2/SAINT (Bruker, 2004)'
_computing_data_collection 'APEX2 (Bruker, 2004)'
_computing_data_reduction 'SAINT/XPREP (Bruker, 2004)'
_computing_molecular_graphics 'ORTEP3 (Farrugia, 1997) and Mercury (Bruno et al., 2002)'
_computing_publication_material 'SHELXL-97 (Sheldrick, 1997)'
_computing_structure_refinement 'SHELXL-97 (Sheldrick, 1997)'
_computing_structure_solution 'SIR92 (Altornare et al., 1993)'
_diffrn_ambient_temperature 293(2)
_diffrn_measured_fraction_theta_full 1.000
_diffrn_measured_fraction_theta_max 1.000
_diffrn_measurement_device_type 'Bruker axs kappa apex2 CCD Diffractometer'
_diffrn_measurement_method '\w and \f scan'
_diffrn_radiation_monochromator graphite
_diffrn_radiation_source 'fine-focus sealed tube'
_diffrn_radiation_type MoK\a
_diffrn_radiation_wavelength 0.71073
_diffrn_reflns_av_R_equivalents 0.0822
_diffrn_reflns_av_sigmaI/netI 0.0302
_diffrn_reflns_limit_h_max 10
_diffrn_reflns_limit_h_min -10
_diffrn_reflns_limit_k_max 10
_diffrn_reflns_limit_k_min -10
_diffrn_reflns_limit_l_max 27
_diffrn_reflns_limit_l_min -27
_diffrn_reflns_number 30271
_diffrn_reflns_theta_full 24.99
_diffrn_reflns_theta_max 24.99
_diffrn_reflns_theta_min 0.89
_diffrn_standards_decay_% 0
_exptl_absorpt_coefficient_mu 0.102
_exptl_absorpt_correction_T_max 0.9657
_exptl_absorpt_correction_T_min 0.9212
_exptl_absorpt_correction_type multi-scan
_exptl_absorpt_process_details 'SADABS(Buker, 1999)'
_exptl_crystal_colour colourless
_exptl_crystal_density_diffrn 1.343
_exptl_crystal_density_method 'not measured'
_exptl_crystal_description needle
_exptl_crystal_F_000 768
_exptl_crystal_size_max 0.30
_exptl_crystal_size_mid 0.20
_exptl_crystal_size_min 0.20
_refine_diff_density_max 0.360
_refine_diff_density_min -0.220
_refine_diff_density_rms 0.071
_refine_ls_extinction_coef 0.0016(13)
_refine_ls_extinction_expression Fc^*^=kFc[1+0.001xFc^2^\l^3^/sin(2\q)]^-1/4^
_refine_ls_extinction_method SHELXL
_refine_ls_goodness_of_fit_ref 1.113
_refine_ls_hydrogen_treatment mixed
_refine_ls_matrix_type full
_refine_ls_number_parameters 268
_refine_ls_number_reflns 3147
_refine_ls_number_restraints 9
_refine_ls_restrained_S_all 1.111
_refine_ls_R_factor_all 0.0961
_refine_ls_R_factor_gt 0.0765
_refine_ls_shift/su_max 0.001
_refine_ls_shift/su_mean 0.000
_refine_ls_structure_factor_coef Fsqd
_refine_ls_weighting_details 'calc w=1/[\s^2^(Fo^2^)+(0.0597P)^2^+3.7519P] where P=(Fo^2^+2Fc^2^)/3'
_refine_ls_weighting_scheme calc
_refine_ls_wR_factor_gt 0.2051
_refine_ls_wR_factor_ref 0.2269
_reflns_number_gt 2408
_reflns_number_total 3147
_reflns_threshold_expression >2sigma(I)
_cod_duplicate_entry 7200491
_cod_data_source_file b816658g.txt
_cod_data_source_block ssr2
_cod_depositor_comments
;
 Updated bibliographic information.

 Antanas Vaitkus,
 2019-09-18

 Marked entry as a duplicate of entry 7200491.

 Antanas Vaitkus,
 2019-09-18
;
_cod_original_sg_symbol_H-M P21/n
_cod_database_code 7215528

loop_
_symmetry_equiv_pos_as_xyz
'x, y, z'
'-x+1/2, y+1/2, -z+1/2'
'-x, -y, -z'
'x-1/2, -y-1/2, z-1/2'

loop_
_atom_site_label
_atom_site_type_symbol
_atom_site_fract_x
_atom_site_fract_y
_atom_site_fract_z
_atom_site_U_iso_or_equiv
_atom_site_adp_type
_atom_site_occupancy
_atom_site_symmetry_multiplicity
_atom_site_calc_flag
_atom_site_refinement_flags
_atom_site_disorder_assembly
_atom_site_disorder_group
C1 C 0.3357(6) 0.9826(7) 0.1655(2) 0.0703(14) Uani 1 1 d . . .
C2 C 0.3120(5) 0.9731(5) 0.10189(18) 0.0535(11) Uani 1 1 d . A .
C3 C 0.2905(5) 0.9618(4) 0.05037(17) 0.0475(10) Uani 1 1 d . . .
C4 C 0.2645(5) 0.9465(4) -0.01196(16) 0.0438(9) Uani 1 1 d . A .
C5 C 0.1584(5) 1.0376(5) -0.04503(19) 0.0580(11) Uani 1 1 d . . .
H5 H 0.1031 1.1077 -0.0267 0.070 Uiso 1 1 calc R A .
C6 C 0.1346(6) 1.0242(6) -0.10523(19) 0.0632(12) Uani 1 1 d . A .
H6 H 0.0637 1.0857 -0.1272 0.076 Uiso 1 1 calc R . .
C7 C 0.2147(6) 0.9212(6) -0.13261(18) 0.0613(12) Uani 1 1 d . . .
H7 H 0.1987 0.9131 -0.1731 0.074 Uiso 1 1 calc R A .
C8 C 0.3182(5) 0.8300(5) -0.10061(17) 0.0555(11) Uani 1 1 d . A .
H8 H 0.3708 0.7593 -0.1197 0.067 Uiso 1 1 calc R . .
C9 C 0.3467(4) 0.8406(4) -0.04007(16) 0.0433(9) Uani 1 1 d . . .
C10 C 0.4622(5) 0.7504(5) -0.00770(16) 0.0478(10) Uani 1 1 d . A .
C11 C 0.5628(5) 0.6768(5) 0.01796(16) 0.0492(10) Uani 1 1 d . . .
C12 C 0.6965(5) 0.5958(5) 0.04821(16) 0.0483(10) Uani 1 1 d . A .
C13 C 0.6653(5) 0.5816(6) -0.13181(18) 0.0612(12) Uani 1 1 d . . .
H13A H 0.6389 0.6834 -0.1276 0.073 Uiso 1 1 calc R . .
H13B H 0.5777 0.5231 -0.1219 0.073 Uiso 1 1 calc R . .
C14 C 0.6951(5) 0.5506(7) -0.19391(19) 0.0691(14) Uani 1 1 d . . .
H14A H 0.6305 0.4692 -0.2094 0.083 Uiso 1 1 calc R . .
H14B H 0.6670 0.6349 -0.2183 0.083 Uiso 1 1 calc R . .
C15 C 0.9399(5) 0.6482(5) -0.10386(18) 0.0553(11) Uani 1 1 d . . .
H15A H 1.0371 0.6245 -0.0792 0.066 Uiso 1 1 calc R . .
H15B H 0.9100 0.7470 -0.0953 0.066 Uiso 1 1 calc R . .
C16 C 0.9637(6) 0.6350(7) -0.1674(2) 0.0754(16) Uani 1 1 d . . .
H16A H 0.9349 0.7257 -0.1875 0.091 Uiso 1 1 calc R . .
H16B H 1.0741 0.6153 -0.1707 0.091 Uiso 1 1 calc R . .
C17 C 0.8597(6) 0.3936(5) -0.10185(19) 0.0649(13) Uani 1 1 d . . .
H17A H 0.7725 0.3284 -0.0973 0.078 Uiso 1 1 calc R . .
H17B H 0.9481 0.3673 -0.0732 0.078 Uiso 1 1 calc R . .
C18 C 0.9065(7) 0.3793(7) -0.1626(2) 0.0835(17) Uani 1 1 d . . .
H18A H 1.0193 0.3619 -0.1606 0.100 Uiso 1 1 calc R . .
H18B H 0.8513 0.2981 -0.1827 0.100 Uiso 1 1 calc R . .
N1 N 0.8122(4) 0.5450(4) -0.09241(13) 0.0492(9) Uani 1 1 d D . .
N2 N 0.8646(5) 0.5157(5) -0.19431(15) 0.0674(12) Uani 1 1 d D . .
O1 O 0.3384(15) 1.0911(17) 0.1912(5) 0.095(3) Uani 0.601(11) 1 d P A 1
O2 O 0.3657(12) 0.8506(11) 0.1908(4) 0.075(2) Uani 0.601(11) 1 d P A 1
O1' O 0.249(2) 1.096(3) 0.1848(9) 0.095(3) Uani 0.399(11) 1 d P A 2
O2' O 0.417(2) 0.9187(17) 0.1959(6) 0.075(2) Uani 0.399(11) 1 d P A 2
O3 O 0.8024(3) 0.5570(4) 0.01825(12) 0.0648(9) Uani 1 1 d . . .
O4 O 0.6992(4) 0.5706(4) 0.10084(12) 0.0744(11) Uani 1 1 d . . .
O5 O 0.8683(9) 0.8463(10) 0.2678(3) 0.173(3) Uani 1 1 d D . .
O6 O 0.8685(6) 0.1860(6) 0.29715(17) 0.1008(14) Uani 1 1 d D . .
H1 H 0.798(6) 0.555(5) -0.0524(7) 0.074(14) Uiso 1 1 d D . .
H2 H 0.875(7) 0.487(6) -0.2333(10) 0.11(2) Uiso 1 1 d D . .
H5A H 0.84(2) 0.763(11) 0.244(7) 0.41(7) Uiso 1 1 d D . .
H5B H 0.797(19) 0.924(13) 0.256(8) 0.41(7) Uiso 1 1 d D . .
H6A H 0.969(5) 0.232(8) 0.302(2) 0.15(3) Uiso 1 1 d D . .
H6B H 0.836(6) 0.169(7) 0.3343(11) 0.11(2) Uiso 1 1 d D . .

loop_
_atom_site_aniso_label
_atom_site_aniso_U_11
_atom_site_aniso_U_22
_atom_site_aniso_U_33
_atom_site_aniso_U_23
_atom_site_aniso_U_13
_atom_site_aniso_U_12
C1 0.078(3) 0.098(4) 0.037(2) -0.005(3) 0.016(2) -0.013(3)
C2 0.064(3) 0.055(3) 0.043(2) 0.0017(19) 0.0118(19) 0.001(2)
C3 0.057(2) 0.043(2) 0.043(2) 0.0041(17) 0.0089(17) 0.0010(19)
C4 0.048(2) 0.044(2) 0.0394(19) 0.0053(17) 0.0070(16) -0.0048(18)
C5 0.065(3) 0.051(3) 0.058(3) 0.005(2) 0.006(2) 0.011(2)
C6 0.068(3) 0.065(3) 0.053(3) 0.015(2) -0.006(2) 0.008(2)
C7 0.067(3) 0.076(3) 0.040(2) 0.006(2) 0.0020(19) -0.003(3)
C8 0.055(2) 0.070(3) 0.041(2) -0.006(2) 0.0043(18) 0.007(2)
C9 0.041(2) 0.049(2) 0.0397(19) 0.0016(17) 0.0037(15) -0.0007(18)
C10 0.046(2) 0.058(3) 0.039(2) -0.0018(19) 0.0047(17) 0.000(2)
C11 0.048(2) 0.061(3) 0.038(2) -0.0010(19) 0.0067(17) 0.002(2)
C12 0.050(2) 0.058(3) 0.036(2) 0.0032(18) 0.0026(17) 0.006(2)
C13 0.047(2) 0.090(4) 0.047(2) 0.006(2) 0.0088(18) 0.007(2)
C14 0.052(3) 0.109(4) 0.045(2) 0.003(3) -0.0008(19) 0.009(3)
C15 0.058(3) 0.056(3) 0.051(2) 0.007(2) 0.0040(19) -0.005(2)
C16 0.061(3) 0.113(5) 0.054(3) 0.021(3) 0.010(2) -0.010(3)
C17 0.081(3) 0.056(3) 0.054(3) 0.004(2) -0.003(2) 0.000(2)
C18 0.101(4) 0.085(4) 0.062(3) -0.012(3) 0.000(3) 0.031(3)
N1 0.055(2) 0.060(2) 0.0336(16) 0.0041(16) 0.0077(14) 0.0000(17)
N2 0.061(2) 0.107(3) 0.0349(18) 0.001(2) 0.0082(16) 0.019(2)
O1 0.149(11) 0.091(3) 0.049(3) -0.017(3) 0.026(7) -0.018(10)
O2 0.094(6) 0.086(7) 0.046(2) 0.015(4) 0.017(3) 0.011(4)
O1' 0.149(11) 0.091(3) 0.049(3) -0.017(3) 0.026(7) -0.018(10)
O2' 0.094(6) 0.086(7) 0.046(2) 0.015(4) 0.017(3) 0.011(4)
O3 0.0522(17) 0.103(3) 0.0396(15) 0.0069(16) 0.0080(13) 0.0196(17)
O4 0.085(2) 0.104(3) 0.0359(15) 0.0148(17) 0.0125(14) 0.029(2)
O5 0.143(5) 0.211(7) 0.151(5) 0.044(5) -0.043(4) -0.054(5)
O6 0.105(3) 0.127(4) 0.073(3) 0.030(3) 0.021(2) 0.005(3)

loop_
_atom_type_symbol
_atom_type_description
_atom_type_scat_dispersion_real
_atom_type_scat_dispersion_imag
_atom_type_scat_source
C C 0.0033 0.0016 'International Tables Vol C Tables 4.2.6.8 and 6.1.1.4'
H H 0.0000 0.0000 'International Tables Vol C Tables 4.2.6.8 and 6.1.1.4'
N N 0.0061 0.0033 'International Tables Vol C Tables 4.2.6.8 and 6.1.1.4'
O O 0.0106 0.0060 'International Tables Vol C Tables 4.2.6.8 and 6.1.1.4'

loop_
_geom_angle_atom_site_label_1
_geom_angle_atom_site_label_2
_geom_angle_atom_site_label_3
_geom_angle
O2' C1 O1 99.4(10)
O2' C1 O2 34.1(8)
O1 C1 O2 123.9(9)
O2' C1 O1' 121.2(12)
O1 C1 O1' 33.2(9)
O2 C1 O1' 128.1(11)
O2' C1 C2 127.7(10)
O1 C1 C2 123.9(9)
O2 C1 C2 112.0(6)
O1' C1 C2 110.8(10)
C3 C2 C1 178.1(5)
C2 C3 C4 179.4(5)
C5 C4 C9 119.5(4)
C5 C4 C3 120.1(4)
C9 C4 C3 120.5(4)
C6 C5 C4 120.2(4)
C6 C5 H5 119.9
C4 C5 H5 119.9
C7 C6 C5 120.4(4)
C7 C6 H6 119.8
C5 C6 H6 119.8
C8 C7 C6 120.1(4)
C8 C7 H7 120.0
C6 C7 H7 120.0
C7 C8 C9 121.4(4)
C7 C8 H8 119.3
C9 C8 H8 119.3
C8 C9 C4 118.5(4)
C8 C9 C10 120.6(4)
C4 C9 C10 120.8(3)
C11 C10 C9 177.5(4)
C10 C11 C12 175.0(5)
O4 C12 O3 124.2(4)
O4 C12 C11 118.9(4)
O3 C12 C11 116.9(3)
N1 C13 C14 108.0(3)
N1 C13 H13A 110.1
C14 C13 H13A 110.1
N1 C13 H13B 110.1
C14 C13 H13B 110.1
H13A C13 H13B 108.4
N2 C14 C13 108.9(3)
N2 C14 H14A 109.9
C13 C14 H14A 109.9
N2 C14 H14B 109.9
C13 C14 H14B 109.9
H14A C14 H14B 108.3
N1 C15 C16 108.1(4)
N1 C15 H15A 110.1
C16 C15 H15A 110.1
N1 C15 H15B 110.1
C16 C15 H15B 110.1
H15A C15 H15B 108.4
N2 C16 C15 109.2(4)
N2 C16 H16A 109.8
C15 C16 H16A 109.8
N2 C16 H16B 109.8
C15 C16 H16B 109.8
H16A C16 H16B 108.3
N1 C17 C18 109.2(4)
N1 C17 H17A 109.8
C18 C17 H17A 109.8
N1 C17 H17B 109.8
C18 C17 H17B 109.8
H17A C17 H17B 108.3
N2 C18 C17 108.1(4)
N2 C18 H18A 110.1
C17 C18 H18A 110.1
N2 C18 H18B 110.1
C17 C18 H18B 110.1
H18A C18 H18B 108.4
C17 N1 C15 110.8(4)
C17 N1 C13 110.3(4)
C15 N1 C13 109.0(3)
C17 N1 H1 108(3)
C15 N1 H1 107(3)
C13 N1 H1 112(3)
C18 N2 C16 109.4(4)
C18 N2 C14 111.0(4)
C16 N2 C14 110.2(4)
C18 N2 H2 101(4)
C16 N2 H2 119(4)
C14 N2 H2 106(4)
H5A O5 H5B 109(12)
H6A O6 H6B 109.6(16)

loop_
_geom_bond_atom_site_label_1
_geom_bond_atom_site_label_2
_geom_bond_distance
C1 O2' 1.092(16)
C1 O1 1.157(15)
C1 O2 1.357(12)
C1 O1' 1.38(3)
C1 C2 1.460(6)
C2 C3 1.185(5)
C3 C4 1.435(5)
C4 C5 1.390(6)
C4 C9 1.404(5)
C5 C6 1.384(6)
C5 H5 0.9300
C6 C7 1.367(7)
C6 H6 0.9300
C7 C8 1.365(6)
C7 H7 0.9300
C8 C9 1.391(5)
C8 H8 0.9300
C9 C10 1.426(6)
C10 C11 1.190(6)
C11 C12 1.464(6)
C12 O4 1.234(4)
C12 O3 1.254(5)
C13 N1 1.492(5)
C13 C14 1.512(6)
C13 H13A 0.9700
C13 H13B 0.9700
C14 N2 1.481(6)
C14 H14A 0.9700
C14 H14B 0.9700
C15 N1 1.490(5)
C15 C16 1.510(6)
C15 H15A 0.9700
C15 H15B 0.9700
C16 N2 1.474(7)
C16 H16A 0.9700
C16 H16B 0.9700
C17 N1 1.472(6)
C17 C18 1.510(7)
C17 H17A 0.9700
C17 H17B 0.9700
C18 N2 1.473(7)
C18 H18A 0.9700
C18 H18B 0.9700
N1 H1 0.949(10)
N2 H2 0.952(10)
O5 H5A 0.96(11)
O5 H5B 0.96(13)
O6 H6A 0.950(10)
O6 H6B 0.946(10)

loop_
_geom_hbond_atom_site_label_D
_geom_hbond_atom_site_label_H
_geom_hbond_atom_site_label_A
_geom_hbond_distance_DH
_geom_hbond_distance_HA
_geom_hbond_distance_DA
_geom_hbond_angle_DHA
_geom_hbond_site_symmetry_A
N2 H2 O1 0.952(10) 1.88(2) 2.802(14) 163(6) 4_675
N1 H1 O3 0.949(10) 1.626(14) 2.567(4) 170(5) .
O5 H5A O6 0.96(11) 2.03(14) 2.783(8) 135(15) 2_655
O6 H6A O2 0.950(10) 1.77(2) 2.709(11) 169(8) 2_645
O5 H5B O6 0.96(13) 2.64(16) 3.193(11) 118(13) 1_565
O6 H6B O4 0.946(10) 1.81(3) 2.707(5) 158(6) 2_645

loop_
_geom_torsion_atom_site_label_1
_geom_torsion_atom_site_label_2
_geom_torsion_atom_site_label_3
_geom_torsion_atom_site_label_4
_geom_torsion
O2' C1 C2 C3 75(16)
O1 C1 C2 C3 -144(16)
O2 C1 C2 C3 40(16)
O1' C1 C2 C3 -110(16)
C1 C2 C3 C4 -37(54)
C2 C3 C4 C5 144(43)
C2 C3 C4 C9 -37(44)
C9 C4 C5 C6 -0.3(7)
C3 C4 C5 C6 179.2(4)
C4 C5 C6 C7 0.2(7)
C5 C6 C7 C8 0.4(8)
C6 C7 C8 C9 -1.0(7)
C7 C8 C9 C4 1.0(7)
C7 C8 C9 C10 -176.2(4)
C5 C4 C9 C8 -0.3(6)
C3 C4 C9 C8 -179.8(4)
C5 C4 C9 C10 176.8(4)
C3 C4 C9 C10 -2.6(6)
C8 C9 C10 C11 53(11)
C4 C9 C10 C11 -124(10)
C9 C10 C11 C12 29(14)
C10 C11 C12 O4 121(5)
C10 C11 C12 O3 -59(5)
N1 C13 C14 N2 -8.0(6)
N1 C15 C16 N2 -5.5(5)
N1 C17 C18 N2 -8.8(6)
C18 C17 N1 C15 -54.9(5)
C18 C17 N1 C13 65.8(5)
C16 C15 N1 C17 63.2(5)
C16 C15 N1 C13 -58.4(5)
C14 C13 N1 C17 -55.4(5)
C14 C13 N1 C15 66.4(5)
C17 C18 N2 C16 66.6(5)
C17 C18 N2 C14 -55.2(6)
C15 C16 N2 C18 -58.1(5)
C15 C16 N2 C14 64.2(5)
C13 C14 N2 C18 65.4(6)
C13 C14 N2 C16 -56.0(6)
